data_4135513
loop_
_publ_author_name
'Zhang, Han-Yue'
'Zhang, Zhi-Xu'
'Chen, Xiao-Gang'
'Song, Xian-Jiang'
'Zhang, Yi'
'Xiong, Ren-Gen'

_publ_section_title
;
 Large Electrostrictive Coefficient in a Two-Dimensional Hybrid Perovskite
 Ferroelectric.
;
_journal_issue 3
_journal_name_full 'Journal of the American Chemical Society'
_journal_page_first 1664
_journal_page_last 1672
_journal_paper_doi 10.1021/jacs.0c12907
_journal_volume 143
_journal_year 2021
_chemical_formula_moiety 'Br4 Pb, C5 H16 N P '
_chemical_formula_sum 'C5 H16 Br4 N P Pb'
_chemical_formula_weight 647.96
_space_group_crystal_system monoclinic
_space_group_IT_number 4
_space_group_name_Hall 'P 2yb'
_space_group_name_H-M_alt 'P 1 21 1'
_atom_sites_solution_hydrogens geom
_audit_creation_method SHELXL-2014/7
_cell_angle_alpha 90
_cell_angle_beta 90.145(4)
_cell_angle_gamma 90
_cell_formula_units_Z 2
_cell_length_a 6.0177(3)
_cell_length_b 12.0789(5)
_cell_length_c 9.9796(4)
_cell_measurement_reflns_used 4860
_cell_measurement_temperature 293(2)
_cell_measurement_theta_max 31.5720
_cell_measurement_theta_min 2.0300
_cell_volume 725.39(6)
_computing_structure_refinement 'SHELXL-2014/7 (Sheldrick, 2014)'
_diffrn_ambient_temperature 293(2)
_diffrn_measured_fraction_theta_full 0.990
_diffrn_measured_fraction_theta_max 0.990
_diffrn_measurement_device_type 'XtaLAB Synergy R, HyPix'
_diffrn_radiation_type MoK\a
_diffrn_radiation_wavelength 0.71073
_diffrn_reflns_av_R_equivalents 0.0569
_diffrn_reflns_av_unetI/netI 0.0522
_diffrn_reflns_Laue_measured_fraction_full 0.990
_diffrn_reflns_Laue_measured_fraction_max 0.990
_diffrn_reflns_limit_h_max 7
_diffrn_reflns_limit_h_min -7
_diffrn_reflns_limit_k_max 14
_diffrn_reflns_limit_k_min -14
_diffrn_reflns_limit_l_max 10
_diffrn_reflns_limit_l_min -11
_diffrn_reflns_number 4964
_diffrn_reflns_point_group_measured_fraction_full 0.922
_diffrn_reflns_point_group_measured_fraction_max 0.922
_diffrn_reflns_theta_full 24.999
_diffrn_reflns_theta_max 24.999
_diffrn_reflns_theta_min 2.041
_diffrn_source 'micro-focus sealed X-ray tube'
_exptl_absorpt_coefficient_mu 22.718
_exptl_absorpt_correction_T_max 0.003
_exptl_absorpt_correction_T_min 0.002
_exptl_absorpt_correction_type multi-scan
_exptl_absorpt_process_details
;
CrysAlisPro 1.171.40.39a (Rigaku Oxford Diffraction, 2019)
Empirical absorption correction using spherical harmonics,
 implemented in SCALE3 ABSPACK scaling algorithm.
;
_exptl_crystal_colour yellow
_exptl_crystal_density_diffrn 2.967
_exptl_crystal_description sheet
_exptl_crystal_F_000 580
_exptl_crystal_size_max 0.3
_exptl_crystal_size_mid 0.28
_exptl_crystal_size_min 0.26
_refine_diff_density_max 3.918
_refine_diff_density_min -2.336
_refine_diff_density_rms 0.429
_refine_ls_abs_structure_details
;
 Flack x determined using 888 quotients [(I+)-(I-)]/[(I+)+(I-)]
 (Parsons, Flack and Wagner, Acta Cryst. B69 (2013) 249-259).
;
_refine_ls_abs_structure_Flack 0.03(2)
_refine_ls_extinction_coef 0.0350(5)
_refine_ls_extinction_expression Fc^*^=kFc[1+0.001xFc^2^\l^3^/sin(2\q)]^-1/4^
_refine_ls_extinction_method 'SHELXL-2014/7 (Sheldrick 2014'
_refine_ls_goodness_of_fit_ref 1.074
_refine_ls_hydrogen_treatment constr
_refine_ls_matrix_type full
_refine_ls_number_parameters 86
_refine_ls_number_reflns 2341
_refine_ls_number_restraints 74
_refine_ls_restrained_S_all 1.060
_refine_ls_R_factor_all 0.0694
_refine_ls_R_factor_gt 0.0679
_refine_ls_shift/su_max 0.001
_refine_ls_shift/su_mean 0.000
_refine_ls_structure_factor_coef Fsqd
_refine_ls_weighting_details 'w=1/[\s^2^(Fo^2^)+(0.0905P)^2^+39.1359P] where P=(Fo^2^+2Fc^2^)/3'
_refine_ls_weighting_scheme calc
_refine_ls_wR_factor_gt 0.1764
_refine_ls_wR_factor_ref 0.1774
_reflns_Friedel_coverage 0.771
_reflns_Friedel_fraction_full 0.847
_reflns_Friedel_fraction_max 0.847
_reflns_number_gt 2265
_reflns_number_total 2341
_reflns_threshold_expression 'I > 2\s(I)'
_cod_data_source_file ja0c12907_si_003.cif
_cod_data_source_block P21
_cod_depositor_comments 'Adding full bibliography for 4135512--4135514.cif.'
_cod_original_sg_symbol_H-M 'P 21'
_cod_original_formula_sum 'C5 H16 Br4 N P Pb '
_cod_database_code 4135513
_shelx_shelxl_version_number 2014/7
_shelx_space_group_comment
;
The symmetry employed for this shelxl refinement is uniquely defined
by the following loop, which should always be used as a source of
symmetry information in preference to the above space-group names.
They are only intended as comments.
;

loop_
_space_group_symop_operation_xyz
'x, y, z'
'-x, y+1/2, -z'

loop_
_atom_site_label
_atom_site_type_symbol
_atom_site_fract_x
_atom_site_fract_y
_atom_site_fract_z
_atom_site_U_iso_or_equiv
_atom_site_adp_type
_atom_site_occupancy
_atom_site_site_symmetry_order
_atom_site_calc_flag
_atom_site_refinement_flags_posn
_atom_site_refinement_flags_adp
_atom_site_refinement_flags_occupancy
_atom_site_disorder_assembly
_atom_site_disorder_group
Pb1 Pb 0.49638(6) 0.37217(3) 0.51089(3) 0.02154(8) Uani 1 1 d . U . . .
Br1 Br 0.4974(2) 0.43890(12) 0.22295(12) 0.0368(3) Uani 1 1 d . U . . .
Br2 Br 0.4928(2) 0.62562(11) 0.54423(13) 0.0431(4) Uani 1 1 d . U . . .
Br3 Br 0.4727(3) 0.33934(12) 0.80380(15) 0.0564(5) Uani 1 1 d . U . . .
Br4 Br -0.0017(2) 0.35492(14) 0.49205(13) 0.0435(4) Uani 1 1 d . U . . .
P1 P 0.0918(7) 0.6434(4) -0.0728(4) 0.0518(12) Uani 1 1 d . U . . .
C5 C 0.046(2) 0.6602(10) 0.1985(9) 0.0415(16) Uani 1 1 d D U . . .
H5A H -0.0689 0.7156 0.1874 0.050 Uiso 1 1 calc R U . . .
H5B H 0.1880 0.6983 0.2011 0.050 Uiso 1 1 calc R U . . .
N1 N 0.013(3) 0.6039(9) 0.3266(8) 0.071(5) Uani 1 1 d D U . . .
H1A H 0.0168 0.6533 0.3928 0.106 Uiso 1 1 calc R U . . .
H1B H -0.1187 0.5701 0.3262 0.106 Uiso 1 1 calc R U . . .
H1F H 0.1198 0.5540 0.3389 0.106 Uiso 1 1 calc R U . . .
C3 C 0.422(2) 0.6500(12) -0.1037(15) 0.0415(16) Uani 1 1 d . U . . .
H3A H 0.4913 0.6909 -0.0324 0.062 Uiso 1 1 calc R U . . .
H3B H 0.4815 0.5763 -0.1059 0.062 Uiso 1 1 calc R U . . .
H3C H 0.4512 0.6861 -0.1876 0.062 Uiso 1 1 calc R U . . .
C1 C 0.012(2) 0.7899(12) -0.0867(15) 0.0415(16) Uani 1 1 d . U . . .
H1C H 0.0577 0.8287 -0.0073 0.062 Uiso 1 1 calc R U . . .
H1D H 0.0832 0.8221 -0.1634 0.062 Uiso 1 1 calc R U . . .
H1E H -0.1462 0.7955 -0.0967 0.062 Uiso 1 1 calc R U . . .
C4 C 0.043(2) 0.5879(11) 0.0841(14) 0.0415(16) Uani 1 1 d . U . . .
H4A H -0.1016 0.5522 0.0814 0.050 Uiso 1 1 calc R U . . .
H4B H 0.1522 0.5303 0.0993 0.050 Uiso 1 1 calc R U . . .
C2 C 0.018(2) 0.5703(12) -0.2070(14) 0.0415(16) Uani 1 1 d . U . . .
H2A H 0.0552 0.6109 -0.2865 0.062 Uiso 1 1 calc R U . . .
H2B H 0.0962 0.5009 -0.2068 0.062 Uiso 1 1 calc R U . . .
H2C H -0.1389 0.5569 -0.2050 0.062 Uiso 1 1 calc R U . . .

loop_
_atom_site_aniso_label
_atom_site_aniso_U_11
_atom_site_aniso_U_22
_atom_site_aniso_U_33
_atom_site_aniso_U_23
_atom_site_aniso_U_13
_atom_site_aniso_U_12
Pb1 0.02112(15) 0.01817(14) 0.02533(14) 0.00177(18) 0.00139(13) 0.00102(17)
Br1 0.0445(7) 0.0394(6) 0.0265(5) 0.0055(5) -0.0031(5) 0.0003(6)
Br2 0.0671(8) 0.0179(4) 0.0443(6) -0.0018(7) 0.0010(6) -0.0122(7)
Br3 0.0884(12) 0.0483(9) 0.0324(6) 0.0072(5) -0.0022(7) 0.0106(8)
Br4 0.0210(5) 0.0528(10) 0.0568(7) 0.0088(6) -0.0009(5) -0.0016(6)
P1 0.054(2) 0.046(2) 0.055(2) 0.0015(17) -0.0079(18) -0.002(2)
C5 0.032(3) 0.042(3) 0.050(3) 0.005(2) -0.004(2) 0.010(2)
N1 0.112(10) 0.040(7) 0.060(8) 0.001(6) -0.005(8) 0.027(7)
C3 0.032(3) 0.042(3) 0.050(3) 0.005(2) -0.004(2) 0.010(2)
C1 0.032(3) 0.042(3) 0.050(3) 0.005(2) -0.004(2) 0.010(2)
C4 0.032(3) 0.042(3) 0.050(3) 0.005(2) -0.004(2) 0.010(2)
C2 0.032(3) 0.042(3) 0.050(3) 0.005(2) -0.004(2) 0.010(2)

loop_
_atom_type_symbol
_atom_type_description
_atom_type_scat_dispersion_real
_atom_type_scat_dispersion_imag
_atom_type_scat_source
C C 0.0033 0.0016 'International Tables Vol C Tables 4.2.6.8 and 6.1.1.4'
H H 0.0000 0.0000 'International Tables Vol C Tables 4.2.6.8 and 6.1.1.4'
N N 0.0061 0.0033 'International Tables Vol C Tables 4.2.6.8 and 6.1.1.4'
P P 0.1023 0.0942 'International Tables Vol C Tables 4.2.6.8 and 6.1.1.4'
Br Br -0.2901 2.4595 'International Tables Vol C Tables 4.2.6.8 and 6.1.1.4'
Pb Pb -3.3944 10.1111 'International Tables Vol C Tables 4.2.6.8 and 6.1.1.4'

loop_
_geom_angle_atom_site_label_1
_geom_angle_atom_site_label_2
_geom_angle_atom_site_label_3
_geom_angle
_geom_angle_site_symmetry_1
_geom_angle_site_symmetry_3
_geom_angle_publ_flag
Br3 Pb1 Br1 171.63(4) . . ?
Br3 Pb1 Br4 90.12(5) . . ?
Br1 Pb1 Br4 87.88(4) . . ?
Br3 Pb1 Br2 92.80(4) . 2_646 ?
Br1 Pb1 Br2 95.20(4) . 2_646 ?
Br4 Pb1 Br2 86.70(4) . 2_646 ?
Br3 Pb1 Br4 95.89(5) . 1_655 ?
Br1 Pb1 Br4 87.39(4) . 1_655 ?
Br4 Pb1 Br4 169.34(6) . 1_655 ?
Br2 Pb1 Br4 84.23(4) 2_646 1_655 ?
Br3 Pb1 Br2 91.50(4) . . ?
Br1 Pb1 Br2 80.53(4) . . ?
Br4 Pb1 Br2 93.92(4) . . ?
Br2 Pb1 Br2 175.658(15) 2_646 . ?
Br4 Pb1 Br2 94.71(4) 1_655 . ?
Pb1 Br2 Pb1 163.25(5) 2_656 . ?
Pb1 Br4 Pb1 169.34(6) . 1_455 ?
C2 P1 C4 118.5(7) . . ?
C2 P1 C1 112.4(7) . . ?
C4 P1 C1 113.3(7) . . ?
C2 P1 C3 99.1(7) . . ?
C4 P1 C3 109.0(7) . . ?
C1 P1 C3 102.0(7) . . ?
C4 C5 N1 114.2(10) . . ?
C5 C4 P1 118.8(10) . . ?

loop_
_geom_bond_atom_site_label_1
_geom_bond_atom_site_label_2
_geom_bond_distance
_geom_bond_site_symmetry_2
_geom_bond_publ_flag
Pb1 Br3 2.9537(15) . ?
Pb1 Br1 2.9844(12) . ?
Pb1 Br4 3.0101(13) . ?
Pb1 Br2 3.0292(14) 2_646 ?
Pb1 Br4 3.0337(13) 1_655 ?
Pb1 Br2 3.0795(14) . ?
Br2 Pb1 3.0292(14) 2_656 ?
Br4 Pb1 3.0337(13) 1_455 ?
P1 C2 1.663(15) . ?
P1 C4 1.729(15) . ?
P1 C1 1.839(15) . ?
P1 C3 2.014(14) . ?
C5 C4 1.437(17) . ?
C5 N1 1.463(12) . ?
